data_2204071
loop_
_publ_author_name
'Naotake Nakamura'
'Akira Ohishi'

_publ_section_title
;
 1,20-Dibromoicosane
;
_journal_issue 8
_journal_name_full 'Acta Crystallographica Section E'
_journal_page_first o1408
_journal_page_last o1410
_journal_paper_doi 10.1107/S1600536804017556
_journal_volume 60
_journal_year 2004
_chemical_formula_iupac 'C20 H40 Br2'
_chemical_formula_moiety 'C20 H40 Br2'
_chemical_formula_sum 'C20 H40 Br2'
_chemical_formula_weight 440.34
_space_group_IT_number 14
_symmetry_cell_setting monoclinic
_symmetry_space_group_name_Hall '-P 2yn'
_symmetry_space_group_name_H-M 'P 1 21/n 1'
_cell_angle_alpha 90
_cell_angle_beta 91.50(2)
_cell_angle_gamma 90
_cell_formula_units_Z 2
_cell_length_a 5.482(4)
_cell_length_b 5.383(2)
_cell_length_c 37.412(2)
_cell_measurement_reflns_used 24
_cell_measurement_temperature 296.0(10)
_cell_measurement_theta_max 15.5
_cell_measurement_theta_min 9.5
_cell_volume 1103.6(9)
_computing_cell_refinement 'MSC/AFC Diffractometer Control Software'
_computing_data_collection
;  MSC/AFC Diffractometer Control Software
   (Molecular Structure Coorporation, 1992)
;
_computing_data_reduction 'CrystalStructure (Molecular Structure Coorporation & Rigaku, 2001)'
_computing_molecular_graphics 'ORTEP-3 for Windows (Farrugia, 1997)'
_computing_publication_material CrystalStructure
_computing_structure_refinement 'CRYSTALS (Watkin et al., 1996)'
_computing_structure_solution 'SIR92 (Altomare et al., 1994)'
_diffrn_measured_fraction_theta_full 0.9540
_diffrn_measured_fraction_theta_max 0.9540
_diffrn_measurement_device_type 'Rigaku AFC-5R'
_diffrn_measurement_method \w-2\q
_diffrn_radiation_type 'Cu K\a'
_diffrn_radiation_wavelength 1.5418
_diffrn_reflns_av_R_equivalents 0.028
_diffrn_reflns_limit_h_max 6
_diffrn_reflns_limit_h_min -1
_diffrn_reflns_limit_k_max 6
_diffrn_reflns_limit_k_min 0
_diffrn_reflns_limit_l_max 45
_diffrn_reflns_limit_l_min -45
_diffrn_reflns_number 3004
_diffrn_reflns_theta_full 70.05
_diffrn_reflns_theta_max 70.05
_diffrn_standards_decay_% 6.8
_diffrn_standards_interval_count 150
_diffrn_standards_number 3
_exptl_absorpt_coefficient_mu 4.610
_exptl_absorpt_correction_T_max 0.997
_exptl_absorpt_correction_T_min 0.325
_exptl_absorpt_correction_type integration
_exptl_absorpt_process_details '(NUMABS; Higashi, 1997)'
_exptl_crystal_colour colorless
_exptl_crystal_density_diffrn 1.325
_exptl_crystal_density_method 'not measured'
_exptl_crystal_description plate
_exptl_crystal_F_000 460.00
_exptl_crystal_size_max 0.59
_exptl_crystal_size_mid 0.47
_exptl_crystal_size_min 0.04
_refine_diff_density_max 0.38
_refine_diff_density_min -0.62
_refine_ls_extinction_coef 21.3(3)
_refine_ls_extinction_method '(Larson, 1970)'
_refine_ls_goodness_of_fit_ref 1.000
_refine_ls_hydrogen_treatment constr
_refine_ls_number_parameters 121
_refine_ls_number_reflns 2008
_refine_ls_R_factor_gt 0.0380
_refine_ls_shift/su_max 0.0000
_refine_ls_structure_factor_coef Fsqd
_refine_ls_weighting_details 'w = 1/[0.001Fo^2^ + 5.3\s^2^(Fo) + 0.52]/(4Fo^2^)'
_refine_ls_weighting_scheme calc
_refine_ls_wR_factor_ref 0.1160
_reflns_number_gt 1667
_reflns_number_total 2008
_reflns_threshold_expression F^2^>2\s(F^2^)
_cod_data_source_file ob6387.cif
_cod_data_source_block I
_cod_original_sg_symbol_H-M 'P 21/n'
_cod_database_code 2204071
_cod_database_fobs_code 2204071

loop_
_symmetry_equiv_pos_site_id
_symmetry_equiv_pos_as_xyz
1 x,y,z
2 -x,-y,-z
3 -x+1/2,y+1/2,-z+1/2
4 x+1/2,-y+1/2,z+1/2

loop_
_atom_site_label
_atom_site_fract_x
_atom_site_fract_y
_atom_site_fract_z
_atom_site_U_iso_or_equiv
_atom_site_adp_type
_atom_site_calc_flag
_atom_site_occupancy
_atom_site_disorder_assembly
_atom_site_type_symbol
Br1 2.10859(8) 1.11565(8) 0.777600(10) 0.0745(2) Uani d 1.00 . Br
C1 1.9280(8) 0.8210(8) 0.79140(10) 0.0730(10) Uani d 1.00 . C
C2 1.7723(7) 0.8642(7) 0.82280(10) 0.0640(10) Uani d 1.00 . C
C3 1.6346(7) 0.6328(7) 0.83329(9) 0.0630(10) Uani d 1.00 . C
C4 1.4761(8) 0.6735(7) 0.86570(10) 0.0640(10) Uani d 1.00 . C
C5 1.3358(7) 0.4444(7) 0.87653(9) 0.0600(10) Uani d 1.00 . C
C6 1.1766(7) 0.4850(7) 0.90874(9) 0.0620(10) Uani d 1.00 . C
C7 1.0317(7) 0.2594(7) 0.91933(9) 0.0610(10) Uani d 1.00 . C
C8 0.8758(7) 0.2971(7) 0.95168(9) 0.0610(10) Uani d 1.00 . C
C9 0.7299(7) 0.0727(7) 0.96236(9) 0.0620(10) Uani d 1.00 . C
C10 0.5733(7) 0.1120(6) 0.99475(9) 0.0610(10) Uani d 1.00 . C
H1 1.8282 0.7683 0.7716 0.088 Uiso c 1.00 r H
H2 2.0414 0.6936 0.7975 0.088 Uiso c 1.00 r H
H3 1.6561 0.9890 0.8166 0.077 Uiso c 1.00 r H
H4 1.8708 0.9190 0.8425 0.077 Uiso c 1.00 r H
H5 1.5351 0.5787 0.81363 0.075 Uiso c 1.00 r H
H6 1.7508 0.5076 0.83929 0.075 Uiso c 1.00 r H
H7 1.3606 0.7992 0.8597 0.077 Uiso c 1.00 r H
H8 1.5760 0.7274 0.8854 0.077 Uiso c 1.00 r H
H9 1.2352 0.3908 0.85695 0.073 Uiso c 1.00 r H
H10 1.4512 0.3184 0.88247 0.073 Uiso c 1.00 r H
H11 1.0645 0.6145 0.90300 0.075 Uiso c 1.00 r H
H12 1.2778 0.5341 0.92850 0.075 Uiso c 1.00 r H
H13 0.9302 0.2112 0.89956 0.074 Uiso c 1.00 r H
H14 1.1443 0.1299 0.92486 0.074 Uiso c 1.00 r H
H15 0.7632 0.4265 0.94610 0.073 Uiso c 1.00 r H
H16 0.9775 0.3459 0.97140 0.073 Uiso c 1.00 r H
H17 0.6283 0.0234 0.94266 0.074 Uiso c 1.00 r H
H18 0.8421 -0.0567 0.96807 0.074 Uiso c 1.00 r H
H19 0.4612 0.2418 0.98921 0.074 Uiso c 1.00 r H
H20 0.6743 0.1594 1.01461 0.074 Uiso c 1.00 r H

loop_
_atom_site_aniso_label
_atom_site_aniso_U_11
_atom_site_aniso_U_22
_atom_site_aniso_U_33
_atom_site_aniso_U_12
_atom_site_aniso_U_13
_atom_site_aniso_U_23
Br1 0.0855(4) 0.0635(3) 0.0758(3) -0.0095(2) 0.0281(2) 0.0029(2)
C1 0.091(3) 0.064(2) 0.064(2) -0.007(2) 0.027(2) -0.003(2)
C2 0.071(2) 0.060(2) 0.060(2) -0.006(2) 0.017(2) -0.001(2)
C3 0.072(2) 0.062(2) 0.055(2) -0.009(2) 0.016(2) 0.000(2)
C4 0.072(2) 0.061(2) 0.059(2) -0.003(2) 0.017(2) 0.000(2)
C5 0.070(2) 0.059(2) 0.053(2) -0.007(2) 0.016(2) 0.001(2)
C6 0.071(2) 0.061(2) 0.054(2) -0.007(2) 0.016(2) -0.001(2)
C7 0.070(2) 0.062(2) 0.053(2) -0.009(2) 0.016(2) 0.000(2)
C8 0.071(2) 0.060(2) 0.053(2) -0.007(2) 0.016(2) -0.002(2)
C9 0.073(2) 0.061(2) 0.052(2) -0.005(2) 0.016(2) -0.002(2)
C10 0.073(2) 0.060(2) 0.052(2) -0.007(2) 0.017(2) 0.000(2)

loop_
_atom_type_symbol
_atom_type_description
_atom_type_scat_dispersion_real
_atom_type_scat_dispersion_imag
_atom_type_scat_source
C C 0.018 0.009
;
International Tables for Crystallography
(1992, Vol. C, Tables 4.2.6.8 and 6.1.1.4)
;
H H 0.000 0.000
;
International Tables for Crystallography
(1992, Vol. C, Table 6.1.1.4)
;
Br Br -0.676 1.280
;
International Tables for Crystallography
(1992, Vol. C, Tables 4.2.6.8 and 6.1.1.4)
;

loop_
_geom_angle_atom_site_label_1
_geom_angle_atom_site_label_2
_geom_angle_atom_site_label_3
_geom_angle_site_symmetry_1
_geom_angle_site_symmetry_3
_geom_angle
_geom_angle_publ_flag
Br1 C1 C2 . . 112.8(3) no
C1 C2 C3 . . 112.1(3) no
C2 C3 C4 . . 112.7(3) no
C3 C4 C5 . . 113.5(3) no
C4 C5 C6 . . 113.6(3) no
C5 C6 C7 . . 114.1(3) no
C6 C7 C8 . . 114.4(3) no
C7 C8 C9 . . 114.7(3) no
C8 C9 C10 . . 114.5(3) no
C9 C10 C10 . 2_657 114.4(3) no
C2 C1 H1 . . 109.2 no
Br1 C1 H2 . . 108.6 no
C2 C1 H2 . . 107.8 no
H1 C1 H2 . . 109.5 no
C1 C2 H3 . . 108.2 no
C3 C2 H3 . . 108.0 no
C1 C2 H4 . . 109.7 no
C3 C2 H4 . . 109.3 no
H3 C2 H4 . . 109.5 no
C2 C3 H5 . . 109.4 no
C4 C3 H5 . . 109.4 no
C2 C3 H6 . . 108.0 no
C4 C3 H6 . . 107.8 no
H5 C3 H6 . . 109.5 no
C3 C4 H7 . . 107.7 no
C5 C4 H7 . . 107.6 no
C3 C4 H8 . . 109.3 no
C5 C4 H8 . . 109.2 no
H7 C4 H8 . . 109.5 no
C4 C5 H9 . . 109.3 no
C6 C5 H9 . . 108.7 no
C4 C5 H10 . . 107.7 no
C6 C5 H10 . . 108.0 no
H9 C5 H10 . . 109.5 no
C5 C6 H11 . . 107.9 no
C7 C6 H11 . . 107.9 no
C5 C6 H12 . . 108.7 no
C7 C6 H12 . . 108.7 no
H11 C6 H12 . . 109.5 no
C6 C7 H13 . . 108.5 no
C8 C7 H13 . . 109.1 no
C6 C7 H14 . . 107.7 no
C8 C7 H14 . . 107.6 no
H13 C7 H14 . . 109.5 no
C7 C8 H15 . . 107.5 no
C9 C8 H15 . . 107.4 no
C7 C8 H16 . . 109.0 no
C9 C8 H16 . . 108.7 no
H15 C8 H16 . . 109.5 no
C8 C9 H17 . . 108.8 no
C10 C9 H17 . . 109.0 no
C8 C9 H18 . . 107.6 no
C10 C9 H18 . . 107.4 no
H17 C9 H18 . . 109.5 no
C9 C10 H19 . . 107.7 no
C10 C10 H19 2_657 . 107.4 no
C9 C10 H20 . . 109.4 no
C10 C10 H20 2_657 . 108.4 no
H19 C10 H20 . . 109.5 no

loop_
_geom_bond_atom_site_label_1
_geom_bond_atom_site_label_2
_geom_bond_site_symmetry_2
_geom_bond_distance
_geom_bond_publ_flag
Br1 C1 . 1.946(4) yes
C1 C2 . 1.489(5) yes
C2 C3 . 1.514(5) yes
C3 C4 . 1.526(5) yes
C4 C5 . 1.514(5) yes
C5 C6 . 1.522(4) yes
C6 C7 . 1.510(5) yes
C7 C8 . 1.514(4) yes
C8 C9 . 1.509(5) yes
C9 C10 . 1.518(4) yes
C10 C10 2_657 1.507(5) yes
C1 H1 . 0.95 no
C1 H2 . 0.950 no
C2 H3 . 0.950 no
C2 H4 . 0.95 no
C3 H5 . 0.95 no
C3 H6 . 0.950 no
C4 H7 . 0.950 no
C4 H8 . 0.95 no
C5 H9 . 0.95 no
C5 H10 . 0.950 no
C6 H11 . 0.950 no
C6 H12 . 0.95 no
C7 H13 . 0.95 no
C7 H14 . 0.950 no
C8 H15 . 0.950 no
C8 H16 . 0.95 no
C9 H17 . 0.95 no
C9 H18 . 0.950 no
C10 H19 . 0.950 no
C10 H20 . 0.95 no

loop_
_geom_contact_atom_site_label_1
_geom_contact_atom_site_label_2
_geom_contact_distance
_geom_contact_site_symmetry_2
_geom_contact_publ_flag
Br1 Br1 3.752(3) 3_946 yes
Br1 Br1 3.752(3) 3_956 yes

loop_
_geom_torsion_atom_site_label_1
_geom_torsion_atom_site_label_2
_geom_torsion_atom_site_label_3
_geom_torsion_atom_site_label_4
_geom_torsion_site_symmetry_3
_geom_torsion_site_symmetry_4
_geom_torsion
_geom_torsion_publ_flag
Br1 C1 C2 C3 . . -179.6(2) yes
C1 C2 C3 C4 . . 179.4(3) yes
C2 C3 C4 C5 . . 179.7(3) yes
C3 C4 C5 C6 . . -179.7(3) yes
C4 C5 C6 C7 . . 178.8(3) yes
C5 C6 C7 C8 . . 179.2(3) yes
C6 C7 C8 C9 . . 179.8(3) yes
C7 C8 C9 C10 . . -179.8(3) yes
C8 C9 C10 C10 . 2_657 179.7(3) yes
C9 C10 C10 C9 2_657 2_657 180.0(3) yes
